data_2218741
loop_
_publ_author_name
'Arulmozhi, R.'
'Vennila, Jasmine P.'
'Babu, Sunil Manohar'
'Kavitha, Helen P.'
'Manivannan, V.'

_publ_section_title
;
 1-Naphthyl 9<i>H</i>-carbazole-4-sulfonate
;
_journal_coeditor_code IS2296
_journal_issue 7
_journal_name_full 'Acta Crystallographica Section E'
_journal_page_first o1208
_journal_paper_doi 10.1107/S1600536808016334
_journal_volume 64
_journal_year 2008
_chemical_formula_iupac 'C22 H15 N O3 S'
_chemical_formula_moiety 'C22 H15 N O3 S'
_chemical_formula_sum 'C22 H15 N O3 S'
_chemical_formula_weight 373.41
_chemical_name_systematic
;
1-Naphthyl 9H-carbazole-4-sulfonate
;
_space_group_IT_number 61
_symmetry_cell_setting orthorhombic
_symmetry_space_group_name_Hall '-P 2ac 2ab'
_symmetry_space_group_name_H-M 'P b c a'
_atom_sites_solution_hydrogens geom
_atom_sites_solution_primary direct
_atom_sites_solution_secondary difmap
_audit_creation_method SHELXL97
_cell_angle_alpha 90.00
_cell_angle_beta 90.00
_cell_angle_gamma 90.00
_cell_formula_units_Z 8
_cell_length_a 14.2365(5)
_cell_length_b 9.2098(4)
_cell_length_c 26.3865(10)
_cell_measurement_reflns_used 4996
_cell_measurement_temperature 295(2)
_cell_measurement_theta_max 25.65
_cell_measurement_theta_min 2.63
_cell_volume 3459.7(2)
_computing_cell_refinement 'APEX2 (Bruker, 2004)'
_computing_data_collection 'APEX2 (Bruker, 2004)'
_computing_data_reduction 'APEX2 (Bruker, 2004)'
_computing_molecular_graphics 'PLATON (Spek, 2003)'
_computing_publication_material 'SHELXL97 (Sheldrick, 2008)'
_computing_structure_refinement 'SHELXL97 (Sheldrick, 2008)'
_computing_structure_solution 'SHELXS97 (Sheldrick, 2008)'
_diffrn_ambient_temperature 295(2)
_diffrn_measured_fraction_theta_full 0.996
_diffrn_measured_fraction_theta_max 0.996
_diffrn_measurement_device_type 'Bruker Kappa APEXII'
_diffrn_measurement_method '\w and \f'
_diffrn_radiation_monochromator graphite
_diffrn_radiation_source 'fine-focus sealed tube'
_diffrn_radiation_type MoK\a
_diffrn_radiation_wavelength 0.71073
_diffrn_reflns_av_R_equivalents 0.0343
_diffrn_reflns_av_sigmaI/netI 0.0338
_diffrn_reflns_limit_h_max 19
_diffrn_reflns_limit_h_min -19
_diffrn_reflns_limit_k_max 5
_diffrn_reflns_limit_k_min -12
_diffrn_reflns_limit_l_max 36
_diffrn_reflns_limit_l_min -36
_diffrn_reflns_number 22287
_diffrn_reflns_theta_full 29.04
_diffrn_reflns_theta_max 29.04
_diffrn_reflns_theta_min 1.54
_diffrn_standards_decay_% 0
_diffrn_standards_interval_time 0
_diffrn_standards_number 0
_exptl_absorpt_coefficient_mu 0.211
_exptl_absorpt_correction_T_max 0.9711
_exptl_absorpt_correction_T_min 0.9591
_exptl_absorpt_correction_type multi-scan
_exptl_absorpt_process_details '(SADABS; Sheldrick, 1996)'
_exptl_crystal_colour colourless
_exptl_crystal_density_diffrn 1.434
_exptl_crystal_density_method 'not measured'
_exptl_crystal_description block
_exptl_crystal_F_000 1552
_exptl_crystal_size_max 0.20
_exptl_crystal_size_mid 0.16
_exptl_crystal_size_min 0.14
_refine_diff_density_max 0.329
_refine_diff_density_min -0.312
_refine_ls_extinction_method none
_refine_ls_goodness_of_fit_ref 1.055
_refine_ls_hydrogen_treatment constr
_refine_ls_matrix_type full
_refine_ls_number_parameters 244
_refine_ls_number_reflns 4600
_refine_ls_number_restraints 0
_refine_ls_restrained_S_all 1.055
_refine_ls_R_factor_all 0.0796
_refine_ls_R_factor_gt 0.0428
_refine_ls_shift/su_max 0.000
_refine_ls_shift/su_mean 0.000
_refine_ls_structure_factor_coef Fsqd
_refine_ls_weighting_details 'calc w = 1/[\s^2^(Fo^2^)+(0.0727P)^2^+0.3846P] where P=(Fo^2^+2Fc^2^)/3'
_refine_ls_weighting_scheme calc
_refine_ls_wR_factor_gt 0.1143
_refine_ls_wR_factor_ref 0.1441
_reflns_number_gt 2928
_reflns_number_total 4600
_reflns_threshold_expression I>2\s(I)
_cod_data_source_file is2296.cif
_cod_data_source_block I
_cod_depositor_comments
;
The following automatic conversions were performed:
'_geom_hbond_publ_flag' value 'Y' changed to 'y' according to
'/home/saulius/struct/CIF-dictionaries/cif_core.dic' dictionary named
'cif_core.dic' version 2.4.1 from 2010-06-29 (3 times).

Automatic conversion script
Id: cif_fix_enum 1527 2010-12-29 10:47:43Z saulius 

The following automatic conversions were performed:

'_geom_hbond_publ_flag' value 'Y' changed to 'y' according to
/home/saulius/struct/CIF-dictionaries/cif_core.dic dictionary named
'cif_core.dic' version 2.4.1 from 2010-06-29 (3 times).

Automatic conversion script
Id: cif_fix_values 1715 2011-07-08 13:25:40Z adriana 
;
_cod_database_code 2218741
_cod_database_fobs_code 2218741

loop_
_symmetry_equiv_pos_as_xyz
'x, y, z'
'-x+1/2, -y, z+1/2'
'x+1/2, -y+1/2, -z'
'-x, y+1/2, -z+1/2'
'-x, -y, -z'
'x-1/2, y, -z-1/2'
'-x-1/2, y-1/2, z'
'x, -y-1/2, z-1/2'

loop_
_atom_site_type_symbol
_atom_site_label
_atom_site_fract_x
_atom_site_fract_y
_atom_site_fract_z
_atom_site_U_iso_or_equiv
_atom_site_adp_type
_atom_site_calc_flag
_atom_site_refinement_flags
_atom_site_occupancy
C C1 0.97004(12) 0.1799(2) 0.69244(7) 0.0401(4) Uani d . 1
C C2 1.04048(14) 0.2223(2) 0.72412(9) 0.0533(5) Uani d . 1
H H2 1.0934 0.2681 0.7111 0.064 Uiso calc R 1
C C3 1.03320(16) 0.1971(3) 0.77633(9) 0.0604(6) Uani d . 1
H H3 1.0817 0.2255 0.7978 0.072 Uiso calc R 1
C C4 0.95682(15) 0.1322(2) 0.79553(8) 0.0534(5) Uani d . 1
H H4 0.9527 0.1177 0.8303 0.064 Uiso calc R 1
C C5 0.88229(13) 0.0854(2) 0.76414(7) 0.0422(4) Uani d . 1
C C6 0.80228(14) 0.0161(2) 0.78423(8) 0.0515(5) Uani d . 1
H H6 0.7964 0.0055 0.8191 0.062 Uiso calc R 1
C C7 0.73420(15) -0.0349(3) 0.75369(8) 0.0593(6) Uani d . 1
H H7 0.6819 -0.0804 0.7676 0.071 Uiso calc R 1
C C8 0.74173(14) -0.0200(3) 0.70142(9) 0.0559(5) Uani d . 1
H H8 0.6950 -0.0579 0.6807 0.067 Uiso calc R 1
C C9 0.81644(13) 0.0493(2) 0.68008(7) 0.0463(5) Uani d . 1
H H9 0.8197 0.0595 0.6451 0.056 Uiso calc R 1
C C10 0.88882(11) 0.1055(2) 0.71077(6) 0.0380(4) Uani d . 1
C C11 1.06625(13) 0.0248(2) 0.58490(7) 0.0427(4) Uani d . 1
C C12 1.10910(12) 0.0642(2) 0.53991(7) 0.0399(4) Uani d . 1
C C13 1.08949(12) 0.1663(2) 0.49984(6) 0.0410(4) Uani d . 1
C C14 1.01942(14) 0.2671(2) 0.49088(7) 0.0484(5) Uani d . 1
H H14 0.9690 0.2756 0.5131 0.058 Uiso calc R 1
C C15 1.02502(17) 0.3552(3) 0.44849(8) 0.0625(6) Uani d . 1
H H15 0.9786 0.4240 0.4423 0.075 Uiso calc R 1
C C16 1.0999(2) 0.3407(3) 0.41514(8) 0.0716(7) Uani d . 1
H H16 1.1027 0.4011 0.3869 0.086 Uiso calc R 1
C C17 1.16910(19) 0.2414(3) 0.42234(8) 0.0677(7) Uani d . 1
H H17 1.2180 0.2317 0.3992 0.081 Uiso calc R 1
C C18 1.16462(14) 0.1546(3) 0.46542(7) 0.0520(5) Uani d . 1
C C19 1.19433(14) -0.0056(3) 0.52798(8) 0.0541(5) Uani d . 1
C C20 1.23384(18) -0.1090(3) 0.55964(10) 0.0730(8) Uani d . 1
H H20 1.2903 -0.1537 0.5513 0.088 Uiso calc R 1
C C21 1.1879(2) -0.1435(3) 0.60317(11) 0.0749(8) Uani d . 1
H H21 1.2137 -0.2129 0.6247 0.090 Uiso calc R 1
C C22 1.10310(17) -0.0774(2) 0.61653(8) 0.0588(6) Uani d . 1
H H22 1.0724 -0.1026 0.6464 0.071 Uiso calc R 1
N N1 1.22599(12) 0.0506(2) 0.48255(7) 0.0658(6) Uani d . 1
H H1 1.2766 0.0244 0.4673 0.079 Uiso calc R 1
O O1 0.97919(8) 0.08998(15) 0.59681(5) 0.0457(3) Uani d . 1
O O2 1.06505(11) 0.30915(17) 0.62191(5) 0.0598(4) Uani d . 1
O O3 0.89333(11) 0.30371(18) 0.61460(6) 0.0626(4) Uani d . 1
S S1 0.97877(3) 0.23577(6) 0.628849(18) 0.04546(16) Uani d . 1

loop_
_atom_site_aniso_label
_atom_site_aniso_U_11
_atom_site_aniso_U_22
_atom_site_aniso_U_33
_atom_site_aniso_U_12
_atom_site_aniso_U_13
_atom_site_aniso_U_23
C1 0.0447(9) 0.0339(10) 0.0415(9) -0.0010(8) 0.0063(7) -0.0057(7)
C2 0.0490(11) 0.0476(13) 0.0633(12) -0.0106(9) 0.0029(9) -0.0084(10)
C3 0.0636(13) 0.0608(16) 0.0568(12) -0.0069(11) -0.0150(10) -0.0117(11)
C4 0.0691(13) 0.0501(13) 0.0410(10) 0.0017(11) -0.0053(9) -0.0041(9)
C5 0.0507(10) 0.0343(11) 0.0415(9) 0.0051(8) 0.0033(8) 0.0004(7)
C6 0.0607(12) 0.0488(13) 0.0452(10) 0.0043(10) 0.0121(9) 0.0085(9)
C7 0.0482(12) 0.0624(16) 0.0674(14) -0.0075(10) 0.0138(10) 0.0132(11)
C8 0.0442(11) 0.0612(15) 0.0624(12) -0.0120(10) -0.0029(9) 0.0051(10)
C9 0.0447(10) 0.0512(13) 0.0432(10) -0.0032(9) 0.0001(8) 0.0022(8)
C10 0.0389(9) 0.0338(10) 0.0414(9) 0.0029(8) 0.0046(7) -0.0014(7)
C11 0.0463(10) 0.0393(11) 0.0426(9) -0.0011(8) -0.0025(8) -0.0088(8)
C12 0.0386(9) 0.0385(11) 0.0425(9) -0.0004(8) -0.0005(7) -0.0118(8)
C13 0.0425(9) 0.0443(12) 0.0362(8) -0.0069(8) 0.0027(7) -0.0110(8)
C14 0.0557(11) 0.0483(13) 0.0411(10) -0.0015(10) 0.0005(8) -0.0048(8)
C15 0.0870(17) 0.0538(15) 0.0466(11) -0.0035(12) -0.0115(11) -0.0014(10)
C16 0.106(2) 0.0670(18) 0.0423(11) -0.0281(16) 0.0004(12) -0.0027(11)
C17 0.0813(16) 0.0796(19) 0.0423(11) -0.0303(15) 0.0199(11) -0.0164(11)
C18 0.0510(11) 0.0589(14) 0.0462(10) -0.0113(10) 0.0086(8) -0.0190(9)
C19 0.0454(11) 0.0576(14) 0.0594(12) 0.0075(10) -0.0022(9) -0.0221(10)
C20 0.0644(15) 0.0709(18) 0.0836(17) 0.0301(13) -0.0190(13) -0.0302(14)
C21 0.0970(19) 0.0535(16) 0.0741(16) 0.0224(14) -0.0333(15) -0.0095(12)
C22 0.0841(16) 0.0438(13) 0.0485(11) 0.0015(11) -0.0115(10) -0.0025(9)
N1 0.0471(10) 0.0849(16) 0.0656(11) 0.0042(10) 0.0176(8) -0.0262(10)
O1 0.0445(7) 0.0488(9) 0.0439(7) -0.0075(6) 0.0085(5) -0.0082(6)
O2 0.0657(10) 0.0492(10) 0.0646(9) -0.0207(8) 0.0269(7) -0.0099(7)
O3 0.0674(10) 0.0622(11) 0.0582(9) 0.0180(8) 0.0182(7) 0.0154(7)
S1 0.0501(3) 0.0403(3) 0.0459(3) -0.0033(2) 0.0158(2) -0.0008(2)

loop_
_atom_type_symbol
_atom_type_description
_atom_type_scat_dispersion_real
_atom_type_scat_dispersion_imag
_atom_type_scat_source
C C 0.0033 0.0016 'International Tables Vol C Tables 4.2.6.8 and 6.1.1.4'
H H 0.0000 0.0000 'International Tables Vol C Tables 4.2.6.8 and 6.1.1.4'
N N 0.0061 0.0033 'International Tables Vol C Tables 4.2.6.8 and 6.1.1.4'
O O 0.0106 0.0060 'International Tables Vol C Tables 4.2.6.8 and 6.1.1.4'
S S 0.1246 0.1234 'International Tables Vol C Tables 4.2.6.8 and 6.1.1.4'

loop_
_geom_angle_atom_site_label_1
_geom_angle_atom_site_label_2
_geom_angle_atom_site_label_3
_geom_angle
C2 C1 C10 121.70(18)
C2 C1 S1 116.71(15)
C10 C1 S1 121.35(13)
C1 C2 C3 120.09(19)
C1 C2 H2 120.0
C3 C2 H2 120.0
C4 C3 C2 120.4(2)
C4 C3 H3 119.8
C2 C3 H3 119.8
C3 C4 C5 121.59(19)
C3 C4 H4 119.2
C5 C4 H4 119.2
C6 C5 C4 121.64(18)
C6 C5 C10 118.94(17)
C4 C5 C10 119.40(17)
C7 C6 C5 121.01(19)
C7 C6 H6 119.5
C5 C6 H6 119.5
C6 C7 C8 120.28(19)
C6 C7 H7 119.9
C8 C7 H7 119.9
C9 C8 C7 121.1(2)
C9 C8 H8 119.4
C7 C8 H8 119.4
C8 C9 C10 120.37(18)
C8 C9 H9 119.8
C10 C9 H9 119.8
C9 C10 C5 118.22(16)
C9 C10 C1 125.02(16)
C5 C10 C1 116.75(16)
C22 C11 C12 122.49(19)
C22 C11 O1 119.68(18)
C12 C11 O1 117.78(17)
C11 C12 C19 116.86(19)
C11 C12 C13 135.65(17)
C19 C12 C13 107.48(17)
C14 C13 C18 119.31(19)
C14 C13 C12 134.63(16)
C18 C13 C12 106.01(17)
C13 C14 C15 119.3(2)
C13 C14 H14 120.3
C15 C14 H14 120.3
C14 C15 C16 120.0(2)
C14 C15 H15 120.0
C16 C15 H15 120.0
C17 C16 C15 122.2(2)
C17 C16 H16 118.9
C15 C16 H16 118.9
C16 C17 C18 117.9(2)
C16 C17 H17 121.0
C18 C17 H17 121.0
N1 C18 C17 129.9(2)
N1 C18 C13 108.96(18)
C17 C18 C13 121.2(2)
N1 C19 C20 130.4(2)
N1 C19 C12 107.7(2)
C20 C19 C12 121.9(2)
C21 C20 C19 118.3(2)
C21 C20 H20 120.8
C19 C20 H20 120.8
C20 C21 C22 121.8(2)
C20 C21 H21 119.1
C22 C21 H21 119.1
C11 C22 C21 118.6(2)
C11 C22 H22 120.7
C21 C22 H22 120.7
C18 N1 C19 109.83(16)
C18 N1 H1 125.1
C19 N1 H1 125.1
C11 O1 S1 118.79(11)
O2 S1 O3 119.98(11)
O2 S1 O1 109.40(8)
O3 S1 O1 103.61(9)
O2 S1 C1 108.93(9)
O3 S1 C1 108.73(9)
O1 S1 C1 105.14(8)

loop_
_geom_bond_atom_site_label_1
_geom_bond_atom_site_label_2
_geom_bond_distance
C1 C2 1.363(3)
C1 C10 1.429(2)
C1 S1 1.7594(19)
C2 C3 1.401(3)
C2 H2 0.9300
C3 C4 1.340(3)
C3 H3 0.9300
C4 C5 1.413(3)
C4 H4 0.9300
C5 C6 1.409(3)
C5 C10 1.424(2)
C6 C7 1.345(3)
C6 H6 0.9300
C7 C8 1.390(3)
C7 H7 0.9300
C8 C9 1.362(3)
C8 H8 0.9300
C9 C10 1.409(2)
C9 H9 0.9300
C11 C22 1.363(3)
C11 C12 1.383(3)
C11 O1 1.413(2)
C12 C19 1.409(3)
C12 C13 1.442(3)
C13 C14 1.383(3)
C13 C18 1.407(2)
C14 C15 1.384(3)
C14 H14 0.9300
C15 C16 1.388(3)
C15 H15 0.9300
C16 C17 1.358(4)
C16 H16 0.9300
C17 C18 1.391(3)
C17 H17 0.9300
C18 N1 1.373(3)
C19 N1 1.381(3)
C19 C20 1.386(3)
C20 C21 1.359(4)
C20 H20 0.9300
C21 C22 1.398(3)
C21 H21 0.9300
C22 H22 0.9300
N1 H1 0.8600
O1 S1 1.5867(14)
O2 S1 1.4139(15)
O3 S1 1.4186(15)

loop_
_geom_hbond_atom_site_label_D
_geom_hbond_atom_site_label_H
_geom_hbond_atom_site_label_A
_geom_hbond_site_symmetry_A
_geom_hbond_distance_DH
_geom_hbond_distance_HA
_geom_hbond_distance_DA
_geom_hbond_angle_DHA
_geom_hbond_publ_flag
C2 H2 O2 . 0.93 2.42 2.835(3) 107 y
C8 H8 O3 7_755 0.93 2.50 3.403(3) 164 y
C17 H17 O3 3_556 0.93 2.54 3.364(3) 147 y

loop_
_geom_torsion_atom_site_label_1
_geom_torsion_atom_site_label_2
_geom_torsion_atom_site_label_3
_geom_torsion_atom_site_label_4
_geom_torsion
C10 C1 C2 C3 -1.9(3)
S1 C1 C2 C3 172.46(18)
C1 C2 C3 C4 -0.5(4)
C2 C3 C4 C5 1.0(4)
C3 C4 C5 C6 179.5(2)
C3 C4 C5 C10 0.9(3)
C4 C5 C6 C7 -176.4(2)
C10 C5 C6 C7 2.2(3)
C5 C6 C7 C8 0.0(4)
C6 C7 C8 C9 -1.6(4)
C7 C8 C9 C10 1.0(3)
C8 C9 C10 C5 1.2(3)
C8 C9 C10 C1 -179.92(19)
C6 C5 C10 C9 -2.7(3)
C4 C5 C10 C9 175.89(18)
C6 C5 C10 C1 178.26(17)
C4 C5 C10 C1 -3.1(3)
C2 C1 C10 C9 -175.26(19)
S1 C1 C10 C9 10.6(3)
C2 C1 C10 C5 3.7(3)
S1 C1 C10 C5 -170.45(14)
C22 C11 C12 C19 -0.6(3)
O1 C11 C12 C19 -177.99(16)
C22 C11 C12 C13 -179.0(2)
O1 C11 C12 C13 3.6(3)
C11 C12 C13 C14 0.7(4)
C19 C12 C13 C14 -177.9(2)
C11 C12 C13 C18 178.1(2)
C19 C12 C13 C18 -0.5(2)
C18 C13 C14 C15 -0.6(3)
C12 C13 C14 C15 176.6(2)
C13 C14 C15 C16 0.8(3)
C14 C15 C16 C17 0.3(4)
C15 C16 C17 C18 -1.5(3)
C16 C17 C18 N1 -177.6(2)
C16 C17 C18 C13 1.6(3)
C14 C13 C18 N1 178.73(17)
C12 C13 C18 N1 0.9(2)
C14 C13 C18 C17 -0.6(3)
C12 C13 C18 C17 -178.51(18)
C11 C12 C19 N1 -178.93(17)
C13 C12 C19 N1 -0.1(2)
C11 C12 C19 C20 0.0(3)
C13 C12 C19 C20 178.8(2)
N1 C19 C20 C21 179.0(2)
C12 C19 C20 C21 0.3(4)
C19 C20 C21 C22 -0.2(4)
C12 C11 C22 C21 0.7(3)
O1 C11 C22 C21 178.11(18)
C20 C21 C22 C11 -0.3(4)
C17 C18 N1 C19 178.3(2)
C13 C18 N1 C19 -1.0(2)
C20 C19 N1 C18 -178.2(2)
C12 C19 N1 C18 0.6(2)
C22 C11 O1 S1 91.6(2)
C12 C11 O1 S1 -90.91(17)
C11 O1 S1 O2 25.23(16)
C11 O1 S1 O3 154.30(13)
C11 O1 S1 C1 -91.63(14)
C2 C1 S1 O2 4.21(19)
C10 C1 S1 O2 178.61(15)
C2 C1 S1 O3 -128.18(17)
C10 C1 S1 O3 46.22(18)
C2 C1 S1 O1 121.38(16)
C10 C1 S1 O1 -64.22(16)

loop_
_cod_related_entry_id
_cod_related_entry_database
_cod_related_entry_code
1 ChemSpider 24740179
